data_7123217
loop_
_publ_author_name
'Wu, Xiao-Feng'
'Dixneuf, pierre H'
'Zhang, Zhuan'
'yin, zhiping'
'Zhang, Youcan'

_publ_section_title
;
 Carbonylation of Tertiary Carbon Radical: Synthesis of Lactams
;
_journal_name_full 'Chemical Communications'
_journal_paper_doi 10.1039/C9CC02112D
_journal_year 2019
_chemical_formula_sum 'C8 H13 N O'
_chemical_formula_weight 139.19
_space_group_crystal_system monoclinic
_space_group_IT_number 14
_space_group_name_Hall '-P 2yn'
_space_group_name_H-M_alt 'P 1 21/n 1'
_symmetry_space_group_name_Hall '-P 2yn'
_symmetry_space_group_name_H-M 'P 1 21/n 1'
_atom_sites_solution_hydrogens mixed
_audit_creation_method SHELXL-2014/7
_audit_update_record
;
2018-12-20 deposited with the CCDC.    2019-03-26 downloaded from the CCDC.
;
_cell_angle_alpha 90
_cell_angle_beta 103.5080(17)
_cell_angle_gamma 90
_cell_formula_units_Z 4
_cell_length_a 8.2001(8)
_cell_length_b 10.9088(10)
_cell_length_c 9.3504(9)
_cell_measurement_reflns_used 4275
_cell_measurement_temperature 150(2)
_cell_measurement_theta_max 30.58
_cell_measurement_theta_min 2.24
_cell_volume 813.29(13)
_computing_cell_refinement 'SAINT (Bruker, 2013)'
_computing_data_collection 'APEX2 (Bruker, 2014)'
_computing_data_reduction SAINT
_computing_structure_refinement 'SHELXL-2014/7 (Sheldrick, 2015)'
_computing_structure_solution 'SHELXS-97 (Sheldrick, 2008)'
_diffrn_ambient_temperature 150(2)
_diffrn_detector_area_resol_mean 8.3333
_diffrn_measured_fraction_theta_full 1.000
_diffrn_measured_fraction_theta_max 1.000
_diffrn_measurement_device_type 'Bruker APEX-II CCD'
_diffrn_measurement_method '\w scans'
_diffrn_radiation_type MoK\a
_diffrn_radiation_wavelength 0.71073
_diffrn_reflns_av_R_equivalents 0.0193
_diffrn_reflns_av_unetI/netI 0.0156
_diffrn_reflns_Laue_measured_fraction_full 1.000
_diffrn_reflns_Laue_measured_fraction_max 1.000
_diffrn_reflns_limit_h_max 10
_diffrn_reflns_limit_h_min -10
_diffrn_reflns_limit_k_max 13
_diffrn_reflns_limit_k_min -14
_diffrn_reflns_limit_l_max 11
_diffrn_reflns_limit_l_min -12
_diffrn_reflns_number 9069
_diffrn_reflns_point_group_measured_fraction_full 1.000
_diffrn_reflns_point_group_measured_fraction_max 1.000
_diffrn_reflns_theta_full 25.242
_diffrn_reflns_theta_max 27.994
_diffrn_reflns_theta_min 2.917
_diffrn_source 'fine-focus sealed tube'
_exptl_absorpt_coefficient_mu 0.075
_exptl_absorpt_correction_T_max 0.98
_exptl_absorpt_correction_T_min 0.91
_exptl_absorpt_correction_type multi-scan
_exptl_absorpt_process_details 'SADABS (Bruker, 2014)'
_exptl_crystal_colour colourless
_exptl_crystal_density_diffrn 1.137
_exptl_crystal_description prism
_exptl_crystal_F_000 304
_exptl_crystal_size_max 0.504
_exptl_crystal_size_mid 0.365
_exptl_crystal_size_min 0.233
_refine_diff_density_max 0.297
_refine_diff_density_min -0.155
_refine_diff_density_rms 0.034
_refine_ls_extinction_method none
_refine_ls_goodness_of_fit_ref 1.051
_refine_ls_hydrogen_treatment mixed
_refine_ls_matrix_type full
_refine_ls_number_parameters 98
_refine_ls_number_reflns 1960
_refine_ls_number_restraints 0
_refine_ls_restrained_S_all 1.051
_refine_ls_R_factor_all 0.0420
_refine_ls_R_factor_gt 0.0360
_refine_ls_shift/su_max 0.000
_refine_ls_shift/su_mean 0.000
_refine_ls_structure_factor_coef Fsqd
_refine_ls_weighting_details 'w=1/[\s^2^(Fo^2^)+(0.0483P)^2^+0.1875P] where P=(Fo^2^+2Fc^2^)/3'
_refine_ls_weighting_scheme calc
_refine_ls_wR_factor_gt 0.0952
_refine_ls_wR_factor_ref 0.1010
_reflns_Friedel_coverage 0.000
_reflns_number_gt 1703
_reflns_number_total 1960
_reflns_threshold_expression 'I > 2\s(I)'
_cod_data_source_file c9cc02112d2.cif
_cod_data_source_block AX1663
_cod_database_code 7123217
_shelx_shelxl_version_number 2014/7
_shelx_space_group_comment
;
The symmetry employed for this shelxl refinement is uniquely defined
by the following loop, which should always be used as a source of
symmetry information in preference to the above space-group names.
They are only intended as comments.
;

loop_
_space_group_symop_operation_xyz
'x, y, z'
'-x+1/2, y+1/2, -z+1/2'
'-x, -y, -z'
'x-1/2, -y-1/2, z-1/2'

loop_
_atom_site_label
_atom_site_type_symbol
_atom_site_fract_x
_atom_site_fract_y
_atom_site_fract_z
_atom_site_U_iso_or_equiv
_atom_site_adp_type
_atom_site_occupancy
_atom_site_site_symmetry_order
_atom_site_calc_flag
_atom_site_refinement_flags_posn
_atom_site_refinement_flags_adp
C1 C 0.11891(11) 0.13350(8) 0.64577(10) 0.0214(2) Uani 1 1 d . .
C2 C 0.20429(12) 0.22231(8) 0.76636(10) 0.0246(2) Uani 1 1 d . .
C3 C 0.07379(13) 0.30979(9) 0.80415(11) 0.0301(2) Uani 1 1 d . .
H3A H 0.1253 0.3551 0.8953 0.036 Uiso 1 1 calc R U
H3B H 0.0398 0.3704 0.7239 0.036 Uiso 1 1 calc R U
C4 C -0.07861(14) 0.24333(10) 0.82546(11) 0.0309(2) Uani 1 1 d . .
H4 H -0.1397 0.2742 0.8924 0.037 Uiso 1 1 calc R U
C5 C -0.12837(12) 0.14109(9) 0.75059(10) 0.0259(2) Uani 1 1 d . .
C6 C 0.28265(14) 0.14205(10) 0.90035(11) 0.0344(3) Uani 1 1 d . .
H6A H 0.1941 0.0959 0.9311 0.052 Uiso 1 1 calc R U
H6B H 0.3409 0.1944 0.9814 0.052 Uiso 1 1 calc R U
H6C H 0.3628 0.0848 0.8738 0.052 Uiso 1 1 calc R U
C7 C 0.34093(14) 0.29475(10) 0.71722(12) 0.0340(3) Uani 1 1 d . .
H7A H 0.4212 0.2378 0.6903 0.051 Uiso 1 1 calc R U
H7B H 0.3993 0.3475 0.7979 0.051 Uiso 1 1 calc R U
H7C H 0.2900 0.3455 0.6320 0.051 Uiso 1 1 calc R U
C8 C -0.27694(14) 0.06438(11) 0.75912(13) 0.0354(3) Uani 1 1 d . .
H8A H -0.3336 0.1005 0.8304 0.053 Uiso 1 1 calc R U
H8B H -0.2397 -0.0188 0.7903 0.053 Uiso 1 1 calc R U
H8C H -0.3548 0.0612 0.6622 0.053 Uiso 1 1 calc R U
N1 N -0.03716(10) 0.09599(7) 0.65061(8) 0.02241(19) Uani 1 1 d . .
O1 O 0.18969(9) 0.09268(7) 0.55312(8) 0.02817(19) Uani 1 1 d . .
H1 H -0.0828(16) 0.0377(13) 0.5860(14) 0.034(3) Uiso 1 1 d . .

loop_
_atom_site_aniso_label
_atom_site_aniso_U_11
_atom_site_aniso_U_22
_atom_site_aniso_U_33
_atom_site_aniso_U_23
_atom_site_aniso_U_13
_atom_site_aniso_U_12
C1 0.0252(4) 0.0170(4) 0.0206(4) 0.0001(3) 0.0027(3) 0.0011(3)
C2 0.0291(5) 0.0191(4) 0.0237(4) -0.0042(3) 0.0023(4) -0.0020(4)
C3 0.0391(6) 0.0211(5) 0.0298(5) -0.0071(4) 0.0074(4) 0.0001(4)
C4 0.0386(6) 0.0282(5) 0.0287(5) -0.0038(4) 0.0139(4) 0.0043(4)
C5 0.0291(5) 0.0257(5) 0.0243(4) 0.0022(4) 0.0089(4) 0.0032(4)
C6 0.0406(6) 0.0289(5) 0.0277(5) -0.0014(4) -0.0046(4) -0.0006(4)
C7 0.0351(5) 0.0260(5) 0.0402(6) -0.0065(4) 0.0075(4) -0.0083(4)
C8 0.0347(6) 0.0376(6) 0.0377(6) 0.0015(5) 0.0159(4) -0.0024(4)
N1 0.0250(4) 0.0203(4) 0.0218(4) -0.0036(3) 0.0051(3) -0.0008(3)
O1 0.0289(4) 0.0277(4) 0.0294(4) -0.0084(3) 0.0098(3) -0.0036(3)

loop_
_atom_type_symbol
_atom_type_description
_atom_type_scat_dispersion_real
_atom_type_scat_dispersion_imag
_atom_type_scat_source
C C 0.0033 0.0016 'International Tables Vol C Tables 4.2.6.8 and 6.1.1.4'
H H 0.0000 0.0000 'International Tables Vol C Tables 4.2.6.8 and 6.1.1.4'
N N 0.0061 0.0033 'International Tables Vol C Tables 4.2.6.8 and 6.1.1.4'
O O 0.0106 0.0060 'International Tables Vol C Tables 4.2.6.8 and 6.1.1.4'

loop_
_geom_angle_atom_site_label_1
_geom_angle_atom_site_label_2
_geom_angle_atom_site_label_3
_geom_angle
O1 C1 N1 121.19(8)
O1 C1 C2 122.55(8)
N1 C1 C2 116.16(8)
C1 C2 C7 110.38(8)
C1 C2 C3 109.90(8)
C7 C2 C3 110.33(8)
C1 C2 C6 105.79(8)
C7 C2 C6 110.05(8)
C3 C2 C6 110.29(8)
C4 C3 C2 112.20(8)
C4 C3 H3A 109.2
C2 C3 H3A 109.2
C4 C3 H3B 109.2
C2 C3 H3B 109.2
H3A C3 H3B 107.9
C5 C4 C3 119.94(9)
C5 C4 H4 120.0
C3 C4 H4 120.0
C4 C5 N1 119.67(9)
C4 C5 C8 126.52(10)
N1 C5 C8 113.81(9)
C2 C6 H6A 109.5
C2 C6 H6B 109.5
H6A C6 H6B 109.5
C2 C6 H6C 109.5
H6A C6 H6C 109.5
H6B C6 H6C 109.5
C2 C7 H7A 109.5
C2 C7 H7B 109.5
H7A C7 H7B 109.5
C2 C7 H7C 109.5
H7A C7 H7C 109.5
H7B C7 H7C 109.5
C5 C8 H8A 109.5
C5 C8 H8B 109.5
H8A C8 H8B 109.5
C5 C8 H8C 109.5
H8A C8 H8C 109.5
H8B C8 H8C 109.5
C1 N1 C5 124.51(8)
C1 N1 H1 116.1(8)
C5 N1 H1 119.3(8)

loop_
_geom_bond_atom_site_label_1
_geom_bond_atom_site_label_2
_geom_bond_distance
C1 O1 1.2331(11)
C1 N1 1.3544(12)
C1 C2 1.5269(12)
C2 C7 1.5269(14)
C2 C3 1.5354(14)
C2 C6 1.5405(13)
C3 C4 1.4978(15)
C3 H3A 0.9900
C3 H3B 0.9900
C4 C5 1.3294(14)
C4 H4 0.9500
C5 N1 1.4149(12)
C5 C8 1.4953(14)
C6 H6A 0.9800
C6 H6B 0.9800
C6 H6C 0.9800
C7 H7A 0.9800
C7 H7B 0.9800
C7 H7C 0.9800
C8 H8A 0.9800
C8 H8B 0.9800
C8 H8C 0.9800
N1 H1 0.896(14)

loop_
_geom_torsion_atom_site_label_1
_geom_torsion_atom_site_label_2
_geom_torsion_atom_site_label_3
_geom_torsion_atom_site_label_4
_geom_torsion
O1 C1 C2 C7 25.89(12)
N1 C1 C2 C7 -157.68(8)
O1 C1 C2 C3 147.80(9)
N1 C1 C2 C3 -35.77(11)
O1 C1 C2 C6 -93.14(11)
N1 C1 C2 C6 83.29(10)
C1 C2 C3 C4 47.30(11)
C7 C2 C3 C4 169.25(8)
C6 C2 C3 C4 -68.95(10)
C2 C3 C4 C5 -31.17(13)
C3 C4 C5 N1 -0.27(15)
C3 C4 C5 C8 -179.96(10)
O1 C1 N1 C5 -178.06(8)
C2 C1 N1 C5 5.46(13)
C4 C5 N1 C1 14.72(14)
C8 C5 N1 C1 -165.55(9)
